data_4003358
loop_
_publ_author_name
'Chen, Mansheng'
'Chen, Shoushun'
'Chen, Wei'
'Lucier, Bryan E. G.'
'Zhang, Yue'
'Zheng, Anmin'
'Huang, Yining'

_publ_section_title
;
 Analyzing Gas Adsorption in an Amide-Functionalized Metal Organic
 Framework: Are the Carbonyl or Amine Groups Responsible?
;
_journal_issue 11
_journal_name_full 'Chemistry of Materials'
_journal_page_first 3613
_journal_paper_doi 10.1021/acs.chemmater.8b00681
_journal_volume 30
_journal_year 2018
_chemical_formula_sum 'C14 H8 Cu N2 O6'
_chemical_formula_weight 363.76
_space_group_crystal_system monoclinic
_space_group_IT_number 14
_space_group_name_Hall '-P 2yn'
_space_group_name_H-M_alt 'P 1 21/n 1'
_atom_sites_solution_hydrogens geom
_audit_creation_method SHELXL-2014/7
_cell_angle_alpha 90
_cell_angle_beta 103.329(3)
_cell_angle_gamma 90
_cell_formula_units_Z 4
_cell_length_a 8.5188(12)
_cell_length_b 10.2071(14)
_cell_length_c 17.775(3)
_cell_measurement_temperature 193(2)
_cell_volume 1503.9(4)
_computing_structure_refinement 'SHELXL-2014/7 (Sheldrick, 2014)'
_diffrn_ambient_temperature 193(2)
_diffrn_measured_fraction_theta_full 0.974
_diffrn_measured_fraction_theta_max 0.974
_diffrn_radiation_type CuK\a
_diffrn_radiation_wavelength 1.54178
_diffrn_reflns_av_R_equivalents 0.0235
_diffrn_reflns_av_unetI/netI 0.0113
_diffrn_reflns_Laue_measured_fraction_full 0.974
_diffrn_reflns_Laue_measured_fraction_max 0.974
_diffrn_reflns_limit_h_max 10
_diffrn_reflns_limit_h_min -10
_diffrn_reflns_limit_k_max 12
_diffrn_reflns_limit_k_min -11
_diffrn_reflns_limit_l_max 20
_diffrn_reflns_limit_l_min -13
_diffrn_reflns_number 23690
_diffrn_reflns_point_group_measured_fraction_full 0.974
_diffrn_reflns_point_group_measured_fraction_max 0.974
_diffrn_reflns_theta_full 66.444
_diffrn_reflns_theta_max 66.444
_diffrn_reflns_theta_min 5.031
_exptl_absorpt_coefficient_mu 2.368
_exptl_crystal_density_diffrn 1.607
_exptl_crystal_F_000 732
_exptl_crystal_size_max 0.240
_exptl_crystal_size_mid 0.190
_exptl_crystal_size_min 0.190
_refine_diff_density_max 0.639
_refine_diff_density_min -0.371
_refine_diff_density_rms 0.074
_refine_ls_extinction_method none
_refine_ls_goodness_of_fit_ref 1.091
_refine_ls_hydrogen_treatment constr
_refine_ls_matrix_type full
_refine_ls_number_parameters 218
_refine_ls_number_reflns 2576
_refine_ls_number_restraints 0
_refine_ls_restrained_S_all 1.091
_refine_ls_R_factor_all 0.0353
_refine_ls_R_factor_gt 0.0342
_refine_ls_shift/su_max 0.002
_refine_ls_shift/su_mean 0.000
_refine_ls_structure_factor_coef Fsqd
_refine_ls_weighting_details 'w=1/[\s^2^(Fo^2^)+(0.0425P)^2^+2.5202P] where P=(Fo^2^+2Fc^2^)/3'
_refine_ls_weighting_scheme calc
_refine_ls_wR_factor_gt 0.0910
_refine_ls_wR_factor_ref 0.0917
_reflns_Friedel_coverage 0.000
_reflns_number_gt 2484
_reflns_number_total 2576
_reflns_threshold_expression 'I > 2\s(I)'
_cod_data_source_file cm8b00681_si_007.cif
_cod_data_source_block n18028_0m
_cod_original_cell_volume 1504.0(4)
_cod_original_sg_symbol_H-M 'P 21/n'
_cod_database_code 4003358
_shelx_shelxl_version_number 2014/7
_shelx_space_group_comment
;
The symmetry employed for this shelxl refinement is uniquely defined
by the following loop, which should always be used as a source of
symmetry information in preference to the above space-group names.
They are only intended as comments.
;
_shelx_estimated_absorpt_t_min 0.600
_shelx_estimated_absorpt_t_max 0.662

loop_
_space_group_symop_operation_xyz
'x, y, z'
'-x+1/2, y+1/2, -z+1/2'
'-x, -y, -z'
'x-1/2, -y-1/2, z-1/2'

loop_
_atom_site_label
_atom_site_type_symbol
_atom_site_fract_x
_atom_site_fract_y
_atom_site_fract_z
_atom_site_U_iso_or_equiv
_atom_site_adp_type
_atom_site_occupancy
_atom_site_site_symmetry_order
_atom_site_calc_flag
_atom_site_refinement_flags_posn
_atom_site_refinement_flags_adp
Cu1 Cu 0.17520(4) 1.05535(3) 0.56679(2) 0.01841(14) Uani 1 1 d . .
C1 C 0.3095(3) 1.1198(2) 0.71537(14) 0.0194(5) Uani 1 1 d . .
C2 C 0.3262(3) 1.1108(2) 0.80127(13) 0.0180(5) Uani 1 1 d . .
C3 C 0.2492(3) 1.0104(2) 0.83182(14) 0.0192(5) Uani 1 1 d . .
H3 H 0.1897 0.9464 0.7982 0.023 Uiso 1 1 calc R U
C4 C 0.2580(3) 1.0024(2) 0.91075(14) 0.0181(5) Uani 1 1 d . .
C5 C 0.3480(3) 1.0954(2) 0.96048(14) 0.0181(5) Uani 1 1 d . .
H5 H 0.3566 1.0905 1.0147 0.022 Uiso 1 1 calc R U
C6 C 0.4248(3) 1.1951(2) 0.92929(13) 0.0178(5) Uani 1 1 d . .
C7 C 0.4149(3) 1.2045(2) 0.85013(14) 0.0189(5) Uani 1 1 d . .
H7 H 0.4676 1.2735 0.8299 0.023 Uiso 1 1 calc R U
C8 C 0.5159(3) 1.2944(2) 0.98270(13) 0.0181(5) Uani 1 1 d . .
C9 C 0.1398(3) 0.8868(2) 1.00651(14) 0.0207(5) Uani 1 1 d . .
C10 C 0.0349(3) 0.7721(2) 1.01665(14) 0.0202(5) Uani 1 1 d . .
C11 C -0.0668(3) 0.7050(3) 0.95696(14) 0.0229(5) Uani 1 1 d . .
H11 H -0.0683 0.7256 0.9047 0.028 Uiso 1 1 calc R U
C12 C -0.1656(3) 0.6084(3) 0.97424(14) 0.0224(5) Uani 1 1 d . .
H12 H -0.2345 0.5628 0.9329 0.027 Uiso 1 1 calc R U
C13 C -0.0690(3) 0.6403(3) 1.10508(14) 0.0262(6) Uani 1 1 d . .
H13 H -0.0693 0.6176 1.1569 0.031 Uiso 1 1 calc R U
C14 C 0.0331(3) 0.7372(3) 1.09208(15) 0.0267(6) Uani 1 1 d . .
H14 H 0.1022 0.7803 1.1344 0.032 Uiso 1 1 calc R U
C15 C 0.2642(9) 0.4855(13) 0.2572(4) 0.193(5) Uani 1 1 d . .
H15 H 0.1892 0.5033 0.2880 0.232 Uiso 1 1 calc R U
C16 C 0.3573(8) 0.4634(13) 0.2189(3) 0.207(6) Uani 1 1 d . .
H16 H 0.4323 0.4456 0.1881 0.248 Uiso 1 1 calc R U
N1 N 0.1737(2) 0.8992(2) 0.93614(12) 0.0200(4) Uani 1 1 d . .
H1 H 0.1393 0.8360 0.9027 0.024 Uiso 1 1 calc R U
N2 N -0.1687(2) 0.5761(2) 1.04692(12) 0.0196(4) Uani 1 1 d . .
O1 O 0.2153(2) 1.03350(17) 0.67546(9) 0.0218(4) Uani 1 1 d . .
O2 O 0.3827(2) 1.20439(18) 0.68754(10) 0.0257(4) Uani 1 1 d . .
O3 O 0.5791(2) 1.39362(18) 0.95678(10) 0.0251(4) Uani 1 1 d . .
O4 O 0.5327(2) 1.28582(17) 1.05490(9) 0.0224(4) Uani 1 1 d . .
O5 O 0.1870(3) 0.9619(2) 1.06014(11) 0.0348(5) Uani 1 1 d . .

loop_
_atom_site_aniso_label
_atom_site_aniso_U_11
_atom_site_aniso_U_22
_atom_site_aniso_U_33
_atom_site_aniso_U_23
_atom_site_aniso_U_13
_atom_site_aniso_U_12
Cu1 0.0250(2) 0.0183(2) 0.0114(2) -0.00013(13) 0.00300(14) 0.00542(14)
C1 0.0231(12) 0.0186(12) 0.0165(12) 0.0019(10) 0.0048(10) 0.0062(10)
C2 0.0220(12) 0.0187(12) 0.0138(12) -0.0003(9) 0.0049(9) 0.0018(10)
C3 0.0233(12) 0.0172(12) 0.0171(12) -0.0020(9) 0.0046(10) -0.0015(10)
C4 0.0210(12) 0.0166(12) 0.0171(12) 0.0006(9) 0.0050(9) -0.0012(10)
C5 0.0222(12) 0.0195(12) 0.0130(11) -0.0005(9) 0.0048(9) 0.0002(10)
C6 0.0196(11) 0.0177(12) 0.0157(11) -0.0008(9) 0.0036(9) 0.0001(9)
C7 0.0231(12) 0.0173(12) 0.0170(12) 0.0022(9) 0.0060(9) -0.0006(10)
C8 0.0190(11) 0.0184(12) 0.0168(12) 0.0005(9) 0.0037(9) 0.0008(9)
C9 0.0246(12) 0.0199(12) 0.0186(12) -0.0005(10) 0.0070(10) -0.0021(10)
C10 0.0233(12) 0.0195(12) 0.0194(12) -0.0009(10) 0.0083(10) -0.0004(10)
C11 0.0286(13) 0.0258(13) 0.0161(12) 0.0002(10) 0.0084(10) -0.0039(11)
C12 0.0267(13) 0.0237(13) 0.0171(12) -0.0036(10) 0.0054(10) -0.0039(11)
C13 0.0316(14) 0.0315(15) 0.0141(12) 0.0027(11) 0.0025(10) -0.0071(12)
C14 0.0319(14) 0.0295(14) 0.0172(12) -0.0010(11) 0.0027(10) -0.0111(11)
C15 0.081(4) 0.401(16) 0.094(5) 0.141(8) 0.014(4) 0.008(7)
C16 0.068(4) 0.494(19) 0.049(3) 0.066(6) -0.008(3) -0.076(7)
N1 0.0278(11) 0.0174(10) 0.0162(10) -0.0034(8) 0.0078(8) -0.0068(9)
N2 0.0225(10) 0.0194(10) 0.0173(10) -0.0002(8) 0.0053(8) -0.0022(8)
O1 0.0304(9) 0.0212(9) 0.0129(8) -0.0018(7) 0.0035(7) 0.0007(7)
O2 0.0353(10) 0.0258(10) 0.0173(9) 0.0047(7) 0.0085(7) -0.0020(8)
O3 0.0360(10) 0.0241(9) 0.0149(8) -0.0011(7) 0.0053(7) -0.0128(8)
O4 0.0301(9) 0.0228(9) 0.0135(8) 0.0002(7) 0.0034(7) -0.0074(7)
O5 0.0533(13) 0.0341(11) 0.0207(10) -0.0091(8) 0.0159(9) -0.0223(10)

loop_
_atom_type_symbol
_atom_type_description
_atom_type_scat_dispersion_real
_atom_type_scat_dispersion_imag
_atom_type_scat_source
C C 0.0181 0.0091 'International Tables Vol C Tables 4.2.6.8 and 6.1.1.4'
H H 0.0000 0.0000 'International Tables Vol C Tables 4.2.6.8 and 6.1.1.4'
N N 0.0311 0.0180 'International Tables Vol C Tables 4.2.6.8 and 6.1.1.4'
O O 0.0492 0.0322 'International Tables Vol C Tables 4.2.6.8 and 6.1.1.4'
Cu Cu -1.9646 0.5888 'International Tables Vol C Tables 4.2.6.8 and 6.1.1.4'

loop_
_geom_angle_atom_site_label_1
_geom_angle_atom_site_label_2
_geom_angle_atom_site_label_3
_geom_angle
_geom_angle_site_symmetry_1
_geom_angle_site_symmetry_3
O1 Cu1 N2 97.55(8) . 4_675
O1 Cu1 O4 99.50(7) . 4_585
N2 Cu1 O4 160.85(8) 4_675 4_585
O1 Cu1 O3 163.88(8) . 4_585
N2 Cu1 O3 98.17(8) 4_675 4_585
O4 Cu1 O3 65.59(7) 4_585 4_585
O1 Cu1 C8 131.97(8) . 4_585
N2 Cu1 C8 130.13(8) 4_675 4_585
O4 Cu1 C8 32.54(8) 4_585 4_585
O3 Cu1 C8 33.13(8) 4_585 4_585
O2 C1 O1 124.5(2) . .
O2 C1 C2 120.8(2) . .
O1 C1 C2 114.7(2) . .
C7 C2 C3 119.9(2) . .
C7 C2 C1 120.2(2) . .
C3 C2 C1 119.9(2) . .
C4 C3 C2 121.1(2) . .
C4 C3 H3 119.5 . .
C2 C3 H3 119.5 . .
C3 C4 C5 119.5(2) . .
C3 C4 N1 117.1(2) . .
C5 C4 N1 123.5(2) . .
C6 C5 C4 118.9(2) . .
C6 C5 H5 120.5 . .
C4 C5 H5 120.5 . .
C5 C6 C7 121.8(2) . .
C5 C6 C8 118.0(2) . .
C7 C6 C8 120.1(2) . .
C2 C7 C6 118.8(2) . .
C2 C7 H7 120.6 . .
C6 C7 H7 120.6 . .
O4 C8 O3 117.5(2) . .
O4 C8 C6 121.7(2) . .
O3 C8 C6 120.8(2) . .
O4 C8 Cu1 58.87(12) . 4_686
O3 C8 Cu1 58.85(12) . 4_686
C6 C8 Cu1 176.39(17) . 4_686
O5 C9 N1 124.2(2) . .
O5 C9 C10 119.5(2) . .
N1 C9 C10 116.2(2) . .
C11 C10 C14 117.9(2) . .
C11 C10 C9 125.1(2) . .
C14 C10 C9 116.9(2) . .
C12 C11 C10 119.3(2) . .
C12 C11 H11 120.4 . .
C10 C11 H11 120.4 . .
N2 C12 C11 122.7(2) . .
N2 C12 H12 118.6 . .
C11 C12 H12 118.6 . .
N2 C13 C14 122.2(2) . .
N2 C13 H13 118.9 . .
C14 C13 H13 118.9 . .
C13 C14 C10 119.7(2) . .
C13 C14 H14 120.2 . .
C10 C14 H14 120.2 . .
C16 C15 H15 180.0 . .
C15 C16 H16 180.0 . .
C9 N1 C4 126.9(2) . .
C9 N1 H1 116.6 . .
C4 N1 H1 116.6 . .
C12 N2 C13 118.1(2) . .
C12 N2 Cu1 120.18(17) . 4_576
C13 N2 Cu1 121.60(17) . 4_576
C1 O1 Cu1 115.06(15) . .
C8 O3 Cu1 88.03(14) . 4_686
C8 O4 Cu1 88.59(14) . 4_686

loop_
_geom_bond_atom_site_label_1
_geom_bond_atom_site_label_2
_geom_bond_distance
_geom_bond_site_symmetry_2
Cu1 O1 1.8956(17) .
Cu1 N2 1.978(2) 4_675
Cu1 O4 2.0069(17) 4_585
Cu1 O3 2.0069(17) 4_585
Cu1 C8 2.344(2) 4_585
C1 O2 1.233(3) .
C1 O1 1.289(3) .
C1 C2 1.503(3) .
C2 C7 1.391(3) .
C2 C3 1.393(3) .
C3 C4 1.390(3) .
C3 H3 0.9500 .
C4 C5 1.399(4) .
C4 N1 1.407(3) .
C5 C6 1.392(3) .
C5 H5 0.9500 .
C6 C7 1.393(3) .
C6 C8 1.480(3) .
C7 H7 0.9500 .
C8 O4 1.261(3) .
C8 O3 1.282(3) .
C8 Cu1 2.344(2) 4_686
C9 O5 1.218(3) .
C9 N1 1.353(3) .
C9 C10 1.509(3) .
C10 C11 1.386(4) .
C10 C14 1.391(4) .
C11 C12 1.377(4) .
C11 H11 0.9500 .
C12 N2 1.340(3) .
C12 H12 0.9500 .
C13 N2 1.347(3) .
C13 C14 1.371(4) .
C13 H13 0.9500 .
C14 H14 0.9500 .
C15 C16 1.180(11) .
C15 H15 0.9500 .
C16 H16 0.9500 .
N1 H1 0.8800 .
N2 Cu1 1.978(2) 4_576
O3 Cu1 2.0069(17) 4_686
O4 Cu1 2.0069(17) 4_686

loop_
_geom_torsion_atom_site_label_1
_geom_torsion_atom_site_label_2
_geom_torsion_atom_site_label_3
_geom_torsion_atom_site_label_4
_geom_torsion
_geom_torsion_site_symmetry_1
_geom_torsion_site_symmetry_4
O2 C1 C2 C7 5.0(4) . .
O1 C1 C2 C7 -175.2(2) . .
O2 C1 C2 C3 -176.7(2) . .
O1 C1 C2 C3 3.1(3) . .
C7 C2 C3 C4 0.6(4) . .
C1 C2 C3 C4 -177.8(2) . .
C2 C3 C4 C5 -1.1(4) . .
C2 C3 C4 N1 178.7(2) . .
C3 C4 C5 C6 0.9(4) . .
N1 C4 C5 C6 -178.9(2) . .
C4 C5 C6 C7 -0.2(4) . .
C4 C5 C6 C8 178.5(2) . .
C3 C2 C7 C6 0.2(4) . .
C1 C2 C7 C6 178.5(2) . .
C5 C6 C7 C2 -0.4(4) . .
C8 C6 C7 C2 -179.0(2) . .
C5 C6 C8 O4 4.2(3) . .
C7 C6 C8 O4 -177.1(2) . .
C5 C6 C8 O3 -174.8(2) . .
C7 C6 C8 O3 3.9(4) . .
O5 C9 C10 C11 158.5(3) . .
N1 C9 C10 C11 -20.8(4) . .
O5 C9 C10 C14 -17.1(4) . .
N1 C9 C10 C14 163.6(2) . .
C14 C10 C11 C12 0.5(4) . .
C9 C10 C11 C12 -175.0(2) . .
C10 C11 C12 N2 0.3(4) . .
N2 C13 C14 C10 0.2(4) . .
C11 C10 C14 C13 -0.8(4) . .
C9 C10 C14 C13 175.1(2) . .
O5 C9 N1 C4 -4.4(4) . .
C10 C9 N1 C4 174.9(2) . .
C3 C4 N1 C9 -166.4(2) . .
C5 C4 N1 C9 13.5(4) . .
C11 C12 N2 C13 -0.9(4) . .
C11 C12 N2 Cu1 175.8(2) . 4_576
C14 C13 N2 C12 0.6(4) . .
C14 C13 N2 Cu1 -176.0(2) . 4_576
O2 C1 O1 Cu1 -6.6(3) . .
C2 C1 O1 Cu1 173.55(15) . .
N2 Cu1 O1 C1 99.45(17) 4_675 .
O4 Cu1 O1 C1 -71.78(17) 4_585 .
O3 Cu1 O1 C1 -93.3(3) 4_585 .
C8 Cu1 O1 C1 -74.13(19) 4_585 .
O4 C8 O3 Cu1 5.1(2) . 4_686
C6 C8 O3 Cu1 -175.8(2) . 4_686
O3 C8 O4 Cu1 -5.1(2) . 4_686
C6 C8 O4 Cu1 175.8(2) . 4_686
